data_7210860
loop_
_publ_author_name
'Liu, Lu'
'Huang, Chao'
'Wang, Zhengchuang'
'Wu, Dongqing'
'Hou, Hongwei'
'Fan, Yaoting'

_publ_section_title
;
 Entangled Zn(ii)/Cd(ii) coordination complexes based on a flexible
 bis(methylbenzimidazole) ligand and different dicarboxylates
;
_journal_issue 35
_journal_name_full CrystEngComm
_journal_page_first 7095
_journal_paper_doi 10.1039/c3ce40823j
_journal_volume 15
_journal_year 2013
_chemical_formula_moiety 'C25 H21 N2 O5 Zn'
_chemical_formula_sum 'C25 H21 N2 O5 Zn'
_chemical_formula_weight 494.81
_chemical_name_systematic
; 
 ? 
;
_space_group_IT_number 14
_symmetry_cell_setting monoclinic
_symmetry_space_group_name_Hall '-P 2ybc'
_symmetry_space_group_name_H-M 'P 1 21/c 1'
_atom_sites_solution_hydrogens geom
_atom_sites_solution_primary direct
_atom_sites_solution_secondary difmap
_audit_creation_method SHELXL-97
_cell_angle_alpha 90.00
_cell_angle_beta 99.86(3)
_cell_angle_gamma 90.00
_cell_formula_units_Z 4
_cell_length_a 11.936(2)
_cell_length_b 14.277(3)
_cell_length_c 13.726(3)
_cell_measurement_temperature 293(2)
_cell_volume 2304.5(8)
_computing_structure_refinement 'SHELXL-97 (Sheldrick, 1997)'
_computing_structure_solution 'SHELXS-97 (Sheldrick, 1990)'
_diffrn_ambient_temperature 293(2)
_diffrn_measured_fraction_theta_full 0.996
_diffrn_measured_fraction_theta_max 0.996
_diffrn_radiation_monochromator graphite
_diffrn_radiation_source 'fine-focus sealed tube'
_diffrn_radiation_type MoK\a
_diffrn_radiation_wavelength 0.71073
_diffrn_reflns_av_R_equivalents 0.0485
_diffrn_reflns_av_sigmaI/netI 0.0405
_diffrn_reflns_limit_h_max 15
_diffrn_reflns_limit_h_min -15
_diffrn_reflns_limit_k_max 18
_diffrn_reflns_limit_k_min -18
_diffrn_reflns_limit_l_max 17
_diffrn_reflns_limit_l_min -18
_diffrn_reflns_number 28368
_diffrn_reflns_theta_full 27.93
_diffrn_reflns_theta_max 27.93
_diffrn_reflns_theta_min 1.73
_exptl_absorpt_coefficient_mu 1.104
_exptl_absorpt_correction_T_max 0.8519
_exptl_absorpt_correction_T_min 0.7853
_exptl_absorpt_correction_type multi-scan
_exptl_absorpt_process_details sadabs
_exptl_crystal_density_diffrn 1.426
_exptl_crystal_density_method 'not measured'
_exptl_crystal_F_000 1020
_exptl_crystal_size_max 0.23
_exptl_crystal_size_mid 0.20
_exptl_crystal_size_min 0.15
_refine_diff_density_max 0.354
_refine_diff_density_min -0.420
_refine_diff_density_rms 0.087
_refine_ls_extinction_method none
_refine_ls_goodness_of_fit_ref 1.006
_refine_ls_hydrogen_treatment constr
_refine_ls_matrix_type full
_refine_ls_number_parameters 299
_refine_ls_number_reflns 5503
_refine_ls_number_restraints 0
_refine_ls_restrained_S_all 1.006
_refine_ls_R_factor_all 0.0692
_refine_ls_R_factor_gt 0.0625
_refine_ls_shift/su_max 0.016
_refine_ls_shift/su_mean 0.002
_refine_ls_structure_factor_coef Fsqd
_refine_ls_weighting_details 'calc w=1/[\s^2^(Fo^2^)+(0.0532P)^2^+4.9900P] where P=(Fo^2^+2Fc^2^)/3'
_refine_ls_weighting_scheme calc
_refine_ls_wR_factor_gt 0.1386
_refine_ls_wR_factor_ref 0.1432
_reflns_number_gt 5083
_reflns_number_total 5503
_reflns_threshold_expression >2sigma(I)
_cod_data_source_file c3ce40823j.txt
_cod_data_source_block complex5-MeOH
_cod_original_cell_volume 2304.6(8)
_cod_original_sg_symbol_H-M 'P 21/c'
_cod_database_code 7210860

loop_
_symmetry_equiv_pos_as_xyz
'x, y, z'
'-x, y+1/2, -z+1/2'
'-x, -y, -z'
'x, -y-1/2, z-1/2'

loop_
_atom_site_label
_atom_site_type_symbol
_atom_site_fract_x
_atom_site_fract_y
_atom_site_fract_z
_atom_site_U_iso_or_equiv
_atom_site_adp_type
_atom_site_occupancy
_atom_site_symmetry_multiplicity
_atom_site_calc_flag
_atom_site_refinement_flags
Zn1 Zn 0.55807(3) 0.06528(3) 0.43522(3) 0.03101(13) Uani 1 1 d .
O1 O 0.5791(2) -0.0120(2) 0.6609(2) 0.0469(7) Uani 1 1 d .
O2 O 0.6602(2) 0.0864(2) 0.56726(19) 0.0457(7) Uani 1 1 d .
O3 O 0.9783(2) 0.1317(2) 0.9849(2) 0.0598(9) Uani 1 1 d .
O4 O 1.3671(2) 0.43401(19) 1.0635(2) 0.0502(7) Uani 1 1 d .
O5 O 1.4444(2) 0.33730(19) 0.9657(2) 0.0459(6) Uani 1 1 d .
N1 N 0.6436(2) 0.1279(2) 0.3372(2) 0.0369(7) Uani 1 1 d .
N2 N 0.6662(3) 0.1588(2) 0.1835(2) 0.0388(7) Uani 1 1 d .
C1 C 0.4810(4) 0.2071(3) 0.2310(3) 0.0523(10) Uani 1 1 d .
H1A H 0.4436 0.1973 0.2868 0.078 Uiso 1 1 calc R
H1B H 0.4367 0.1794 0.1732 0.078 Uiso 1 1 calc R
H1C H 0.4888 0.2731 0.2205 0.078 Uiso 1 1 calc R
C2 C 0.5960(3) 0.1628(3) 0.2506(3) 0.0367(8) Uani 1 1 d .
C3 C 0.7533(3) 0.1010(3) 0.3265(3) 0.0382(8) Uani 1 1 d .
C4 C 0.8427(3) 0.0659(3) 0.3950(3) 0.0536(11) Uani 1 1 d .
H4 H 0.8345 0.0543 0.4601 0.064 Uiso 1 1 calc R
C5 C 0.9436(4) 0.0492(4) 0.3628(4) 0.0631(13) Uani 1 1 d .
H5 H 1.0050 0.0261 0.4073 0.076 Uiso 1 1 calc R
C6 C 0.9568(4) 0.0658(4) 0.2654(4) 0.0603(12) Uani 1 1 d .
H6 H 1.0262 0.0527 0.2464 0.072 Uiso 1 1 calc R
C7 C 0.8697(4) 0.1010(3) 0.1969(3) 0.0516(10) Uani 1 1 d .
H7 H 0.8783 0.1122 0.1318 0.062 Uiso 1 1 calc R
C8 C 0.7678(3) 0.1191(3) 0.2300(3) 0.0383(8) Uani 1 1 d .
C9 C 0.6395(4) 0.1831(3) 0.0781(3) 0.0508(10) Uani 1 1 d .
H9A H 0.7056 0.2120 0.0583 0.061 Uiso 1 1 calc R
H9B H 0.5782 0.2286 0.0682 0.061 Uiso 1 1 calc R
C10 C 0.6054(5) 0.0998(4) 0.0143(3) 0.0792(17) Uani 1 1 d .
H10A H 0.5873 0.1218 -0.0534 0.095 Uiso 1 1 calc R
H10B H 0.6717 0.0598 0.0183 0.095 Uiso 1 1 calc R
C11 C 0.5136(5) 0.0428(4) 0.0321(4) 0.0786(17) Uani 1 1 d .
H11A H 0.4459 0.0816 0.0247 0.094 Uiso 1 1 calc R
H11B H 0.5296 0.0224 0.1005 0.094 Uiso 1 1 calc R
C12 C 0.6543(3) 0.0451(2) 0.6470(3) 0.0355(8) Uani 1 1 d .
C13 C 0.7454(3) 0.0670(3) 0.7339(3) 0.0349(7) Uani 1 1 d .
C14 C 0.7573(3) 0.0126(3) 0.8193(3) 0.0419(9) Uani 1 1 d .
H14 H 0.7101 -0.0388 0.8222 0.050 Uiso 1 1 calc R
C15 C 0.8388(3) 0.0351(3) 0.8997(3) 0.0446(9) Uani 1 1 d .
H15 H 0.8477 -0.0021 0.9561 0.054 Uiso 1 1 calc R
C16 C 0.9067(3) 0.1116(3) 0.8969(3) 0.0391(8) Uani 1 1 d .
C17 C 0.8978(3) 0.1664(3) 0.8131(3) 0.0457(9) Uani 1 1 d .
H17 H 0.9443 0.2184 0.8115 0.055 Uiso 1 1 calc R
C18 C 0.8182(3) 0.1422(3) 0.7317(3) 0.0413(9) Uani 1 1 d .
H18 H 0.8133 0.1773 0.6741 0.050 Uiso 1 1 calc R
C19 C 1.0729(3) 0.1885(3) 0.9868(3) 0.0444(9) Uani 1 1 d .
C20 C 1.0903(4) 0.2559(3) 1.0586(3) 0.0546(11) Uani 1 1 d .
H20 H 1.0379 0.2644 1.1008 0.066 Uiso 1 1 calc R
C21 C 1.1867(3) 0.3113(3) 1.0679(3) 0.0504(10) Uani 1 1 d .
H21 H 1.1984 0.3579 1.1159 0.060 Uiso 1 1 calc R
C22 C 1.2660(3) 0.2979(3) 1.0063(3) 0.0382(8) Uani 1 1 d .
C23 C 1.2478(3) 0.2278(3) 0.9361(3) 0.0448(9) Uani 1 1 d .
H23 H 1.3012 0.2176 0.8953 0.054 Uiso 1 1 calc R
C24 C 1.1510(3) 0.1723(3) 0.9256(3) 0.0496(10) Uani 1 1 d .
H24 H 1.1390 0.1252 0.8782 0.060 Uiso 1 1 calc R
C25 C 1.3674(3) 0.3613(3) 1.0131(3) 0.0382(8) Uani 1 1 d .

loop_
_atom_site_aniso_label
_atom_site_aniso_U_11
_atom_site_aniso_U_22
_atom_site_aniso_U_33
_atom_site_aniso_U_23
_atom_site_aniso_U_13
_atom_site_aniso_U_12
Zn1 0.0232(2) 0.0357(2) 0.0332(2) 0.00141(16) 0.00222(15) 0.00175(15)
O1 0.0361(14) 0.0510(16) 0.0484(16) 0.0012(13) -0.0079(12) -0.0122(12)
O2 0.0378(14) 0.0567(17) 0.0377(14) 0.0044(12) -0.0070(11) -0.0024(12)
O3 0.0476(16) 0.092(2) 0.0361(14) 0.0074(15) -0.0044(12) -0.0427(16)
O4 0.0478(16) 0.0433(16) 0.0608(18) -0.0067(13) 0.0129(14) -0.0181(13)
O5 0.0323(13) 0.0472(15) 0.0582(17) 0.0023(13) 0.0076(12) -0.0087(12)
N1 0.0294(14) 0.0454(17) 0.0363(16) 0.0056(13) 0.0064(12) 0.0020(13)
N2 0.0450(17) 0.0390(16) 0.0317(15) 0.0015(13) 0.0047(13) -0.0072(14)
C1 0.048(2) 0.052(2) 0.054(2) 0.009(2) 0.0026(19) 0.0115(19)
C2 0.0356(18) 0.0366(19) 0.0361(18) 0.0002(15) 0.0012(15) -0.0019(15)
C3 0.0311(17) 0.043(2) 0.042(2) 0.0053(16) 0.0080(15) 0.0007(15)
C4 0.037(2) 0.072(3) 0.051(2) 0.017(2) 0.0081(18) 0.010(2)
C5 0.035(2) 0.084(4) 0.071(3) 0.018(3) 0.010(2) 0.014(2)
C6 0.040(2) 0.071(3) 0.075(3) 0.000(3) 0.023(2) 0.004(2)
C7 0.050(2) 0.057(3) 0.052(2) -0.005(2) 0.022(2) -0.008(2)
C8 0.0377(19) 0.0368(19) 0.0410(19) -0.0005(15) 0.0086(15) -0.0070(15)
C9 0.064(3) 0.050(2) 0.037(2) 0.0093(17) 0.0022(19) -0.013(2)
C10 0.115(5) 0.081(4) 0.040(3) -0.006(2) 0.008(3) -0.031(3)
C11 0.098(4) 0.082(4) 0.054(3) -0.013(3) 0.008(3) -0.035(3)
C12 0.0275(16) 0.0357(18) 0.0403(19) -0.0045(15) -0.0028(14) 0.0034(14)
C13 0.0263(16) 0.0391(18) 0.0373(18) -0.0029(15) -0.0007(13) -0.0037(14)
C14 0.0342(18) 0.047(2) 0.042(2) 0.0048(17) 0.0009(15) -0.0158(16)
C15 0.0373(19) 0.059(2) 0.0346(19) 0.0104(17) -0.0013(15) -0.0168(18)
C16 0.0284(17) 0.055(2) 0.0324(18) 0.0020(16) 0.0001(14) -0.0132(16)
C17 0.039(2) 0.048(2) 0.047(2) 0.0055(18) -0.0035(17) -0.0169(17)
C18 0.0353(18) 0.042(2) 0.042(2) 0.0098(16) -0.0038(15) -0.0042(16)
C19 0.0324(18) 0.060(2) 0.0379(19) 0.0107(18) -0.0024(15) -0.0184(18)
C20 0.042(2) 0.072(3) 0.053(2) -0.008(2) 0.0155(19) -0.021(2)
C21 0.045(2) 0.056(3) 0.050(2) -0.0080(19) 0.0083(18) -0.0167(19)
C22 0.0287(17) 0.042(2) 0.0417(19) 0.0057(16) 0.0007(14) -0.0073(15)
C23 0.038(2) 0.048(2) 0.048(2) 0.0007(18) 0.0069(17) -0.0098(17)
C24 0.047(2) 0.055(2) 0.044(2) -0.0048(19) 0.0015(18) -0.0207(19)
C25 0.0288(17) 0.040(2) 0.042(2) 0.0090(16) -0.0028(15) -0.0059(15)

loop_
_atom_type_symbol
_atom_type_description
_atom_type_scat_dispersion_real
_atom_type_scat_dispersion_imag
_atom_type_scat_source
C C 0.0033 0.0016 'International Tables Vol C Tables 4.2.6.8 and 6.1.1.4'
H H 0.0000 0.0000 'International Tables Vol C Tables 4.2.6.8 and 6.1.1.4'
N N 0.0061 0.0033 'International Tables Vol C Tables 4.2.6.8 and 6.1.1.4'
O O 0.0106 0.0060 'International Tables Vol C Tables 4.2.6.8 and 6.1.1.4'
Zn Zn 0.2839 1.4301 'International Tables Vol C Tables 4.2.6.8 and 6.1.1.4'

loop_
_geom_angle_atom_site_label_1
_geom_angle_atom_site_label_2
_geom_angle_atom_site_label_3
_geom_angle
_geom_angle_site_symmetry_1
_geom_angle_site_symmetry_3
O2 Zn1 N1 103.49(12) . .
O2 Zn1 O5 91.97(11) . 4_465
N1 Zn1 O5 105.30(12) . 4_465
O2 Zn1 O1 156.45(11) . 3_656
N1 Zn1 O1 99.93(12) . 3_656
O5 Zn1 O1 84.24(11) 4_465 3_656
O2 Zn1 O4 86.27(12) . 2_746
N1 Zn1 O4 97.96(12) . 2_746
O5 Zn1 O4 156.42(12) 4_465 2_746
O1 Zn1 O4 88.03(12) 3_656 2_746
O2 Zn1 Zn1 80.47(8) . 3_656
N1 Zn1 Zn1 168.67(9) . 3_656
O5 Zn1 Zn1 84.99(8) 4_465 3_656
O1 Zn1 Zn1 76.04(8) 3_656 3_656
O4 Zn1 Zn1 71.51(8) 2_746 3_656
C12 O1 Zn1 130.9(2) . 3_656
C12 O2 Zn1 126.5(2) . .
C16 O3 C19 121.1(3) . .
C25 O4 Zn1 135.5(3) . 2_756
C25 O5 Zn1 119.4(2) . 4_666
C2 N1 C3 105.9(3) . .
C2 N1 Zn1 125.0(2) . .
C3 N1 Zn1 122.4(2) . .
C2 N2 C8 107.4(3) . .
C2 N2 C9 127.4(3) . .
C8 N2 C9 124.9(3) . .
C2 C1 H1A 109.5 . .
C2 C1 H1B 109.5 . .
H1A C1 H1B 109.5 . .
C2 C1 H1C 109.5 . .
H1A C1 H1C 109.5 . .
H1B C1 H1C 109.5 . .
N1 C2 N2 112.1(3) . .
N1 C2 C1 124.1(3) . .
N2 C2 C1 123.7(3) . .
C4 C3 C8 120.4(3) . .
C4 C3 N1 130.7(3) . .
C8 C3 N1 108.8(3) . .
C5 C4 C3 117.3(4) . .
C5 C4 H4 121.4 . .
C3 C4 H4 121.4 . .
C4 C5 C6 121.9(4) . .
C4 C5 H5 119.0 . .
C6 C5 H5 119.0 . .
C7 C6 C5 121.6(4) . .
C7 C6 H6 119.2 . .
C5 C6 H6 119.2 . .
C6 C7 C8 116.5(4) . .
C6 C7 H7 121.8 . .
C8 C7 H7 121.8 . .
N2 C8 C3 105.8(3) . .
N2 C8 C7 131.9(4) . .
C3 C8 C7 122.3(4) . .
N2 C9 C10 112.5(4) . .
N2 C9 H9A 109.1 . .
C10 C9 H9A 109.1 . .
N2 C9 H9B 109.1 . .
C10 C9 H9B 109.1 . .
H9A C9 H9B 107.8 . .
C11 C10 C9 119.8(5) . .
C11 C10 H10A 107.4 . .
C9 C10 H10A 107.4 . .
C11 C10 H10B 107.4 . .
C9 C10 H10B 107.4 . .
H10A C10 H10B 106.9 . .
C10 C11 C11 117.3(6) . 3_655
C10 C11 H11A 108.0 . .
C11 C11 H11A 108.0 3_655 .
C10 C11 H11B 108.0 . .
C11 C11 H11B 108.0 3_655 .
H11A C11 H11B 107.2 . .
O1 C12 O2 126.0(3) . .
O1 C12 C13 117.1(3) . .
O2 C12 C13 117.0(3) . .
C18 C13 C14 118.5(3) . .
C18 C13 C12 121.0(3) . .
C14 C13 C12 120.6(3) . .
C15 C14 C13 120.0(3) . .
C15 C14 H14 120.0 . .
C13 C14 H14 120.0 . .
C16 C15 C14 120.3(4) . .
C16 C15 H15 119.9 . .
C14 C15 H15 119.9 . .
C15 C16 C17 121.1(3) . .
C15 C16 O3 114.9(3) . .
C17 C16 O3 123.8(3) . .
C18 C17 C16 118.5(3) . .
C18 C17 H17 120.8 . .
C16 C17 H17 120.8 . .
C17 C18 C13 121.6(3) . .
C17 C18 H18 119.2 . .
C13 C18 H18 119.2 . .
C20 C19 C24 121.6(3) . .
C20 C19 O3 116.6(4) . .
C24 C19 O3 121.6(4) . .
C19 C20 C21 119.3(4) . .
C19 C20 H20 120.4 . .
C21 C20 H20 120.4 . .
C20 C21 C22 120.6(4) . .
C20 C21 H21 119.7 . .
C22 C21 H21 119.7 . .
C23 C22 C21 118.9(3) . .
C23 C22 C25 120.7(3) . .
C21 C22 C25 120.4(4) . .
C22 C23 C24 121.0(4) . .
C22 C23 H23 119.5 . .
C24 C23 H23 119.5 . .
C19 C24 C23 118.6(4) . .
C19 C24 H24 120.7 . .
C23 C24 H24 120.7 . .
O4 C25 O5 125.7(3) . .
O4 C25 C22 117.2(3) . .
O5 C25 C22 117.1(3) . .

loop_
_geom_bond_atom_site_label_1
_geom_bond_atom_site_label_2
_geom_bond_distance
_geom_bond_site_symmetry_2
Zn1 O2 2.026(3) .
Zn1 N1 2.029(3) .
Zn1 O5 2.036(3) 4_465
Zn1 O1 2.064(3) 3_656
Zn1 O4 2.075(3) 2_746
Zn1 Zn1 3.0663(9) 3_656
O1 C12 1.251(4) .
O1 Zn1 2.064(3) 3_656
O2 C12 1.256(4) .
O3 C16 1.386(4) .
O3 C19 1.388(4) .
O4 C25 1.248(5) .
O4 Zn1 2.075(3) 2_756
O5 C25 1.261(5) .
O5 Zn1 2.036(3) 4_666
N1 C2 1.325(4) .
N1 C3 1.397(4) .
N2 C2 1.348(5) .
N2 C8 1.391(5) .
N2 C9 1.469(5) .
C1 C2 1.493(5) .
C1 H1A 0.9600 .
C1 H1B 0.9600 .
C1 H1C 0.9600 .
C3 C4 1.389(5) .
C3 C8 1.389(5) .
C4 C5 1.374(6) .
C4 H4 0.9300 .
C5 C6 1.392(7) .
C5 H5 0.9300 .
C6 C7 1.372(6) .
C6 H6 0.9300 .
C7 C8 1.394(5) .
C7 H7 0.9300 .
C9 C10 1.491(6) .
C9 H9A 0.9700 .
C9 H9B 0.9700 .
C10 C11 1.420(7) .
C10 H10A 0.9700 .
C10 H10B 0.9700 .
C11 C11 1.510(10) 3_655
C11 H11A 0.9700 .
C11 H11B 0.9700 .
C12 C13 1.503(5) .
C13 C18 1.386(5) .
C13 C14 1.392(5) .
C14 C15 1.378(5) .
C14 H14 0.9300 .
C15 C16 1.364(5) .
C15 H15 0.9300 .
C16 C17 1.380(5) .
C17 C18 1.381(5) .
C17 H17 0.9300 .
C18 H18 0.9300 .
C19 C20 1.367(6) .
C19 C24 1.376(6) .
C20 C21 1.385(5) .
C20 H20 0.9300 .
C21 C22 1.386(6) .
C21 H21 0.9300 .
C22 C23 1.380(5) .
C22 C25 1.501(5) .
C23 C24 1.389(5) .
C23 H23 0.9300 .
C24 H24 0.9300 .

loop_
_geom_torsion_atom_site_label_1
_geom_torsion_atom_site_label_2
_geom_torsion_atom_site_label_3
_geom_torsion_atom_site_label_4
_geom_torsion
_geom_torsion_site_symmetry_1
_geom_torsion_site_symmetry_4
N1 Zn1 O2 C12 -165.0(3) . .
O5 Zn1 O2 C12 88.7(3) 4_465 .
O1 Zn1 O2 C12 8.6(5) 3_656 .
O4 Zn1 O2 C12 -67.7(3) 2_746 .
Zn1 Zn1 O2 C12 4.1(3) 3_656 .
O2 Zn1 N1 C2 -153.6(3) . .
O5 Zn1 N1 C2 -57.7(3) 4_465 .
O1 Zn1 N1 C2 29.0(3) 3_656 .
O4 Zn1 N1 C2 118.4(3) 2_746 .
Zn1 Zn1 N1 C2 97.1(5) 3_656 .
O2 Zn1 N1 C3 59.1(3) . .
O5 Zn1 N1 C3 155.0(3) 4_465 .
O1 Zn1 N1 C3 -118.3(3) 3_656 .
O4 Zn1 N1 C3 -28.9(3) 2_746 .
Zn1 Zn1 N1 C3 -50.2(6) 3_656 .
C3 N1 C2 N2 1.2(4) . .
Zn1 N1 C2 N2 -150.4(3) . .
C3 N1 C2 C1 -175.0(4) . .
Zn1 N1 C2 C1 33.3(5) . .
C8 N2 C2 N1 -0.6(4) . .
C9 N2 C2 N1 174.2(3) . .
C8 N2 C2 C1 175.7(4) . .
C9 N2 C2 C1 -9.6(6) . .
C2 N1 C3 C4 175.3(4) . .
Zn1 N1 C3 C4 -32.0(6) . .
C2 N1 C3 C8 -1.4(4) . .
Zn1 N1 C3 C8 151.2(3) . .
C8 C3 C4 C5 -0.9(7) . .
N1 C3 C4 C5 -177.4(4) . .
C3 C4 C5 C6 -0.4(8) . .
C4 C5 C6 C7 0.9(8) . .
C5 C6 C7 C8 -0.1(7) . .
C2 N2 C8 C3 -0.3(4) . .
C9 N2 C8 C3 -175.2(3) . .
C2 N2 C8 C7 -178.0(4) . .
C9 N2 C8 C7 7.1(6) . .
C4 C3 C8 N2 -176.1(4) . .
N1 C3 C8 N2 1.1(4) . .
C4 C3 C8 C7 1.8(6) . .
N1 C3 C8 C7 179.0(4) . .
C6 C7 C8 N2 176.0(4) . .
C6 C7 C8 C3 -1.3(6) . .
C2 N2 C9 C10 -94.9(5) . .
C8 N2 C9 C10 79.0(5) . .
N2 C9 C10 C11 55.8(7) . .
C9 C10 C11 C11 -177.4(7) . 3_655
Zn1 O1 C12 O2 2.3(6) 3_656 .
Zn1 O1 C12 C13 -178.2(2) 3_656 .
Zn1 O2 C12 O1 -5.3(5) . .
Zn1 O2 C12 C13 175.2(2) . .
O1 C12 C13 C18 -166.9(4) . .
O2 C12 C13 C18 12.7(5) . .
O1 C12 C13 C14 12.0(5) . .
O2 C12 C13 C14 -168.4(4) . .
C18 C13 C14 C15 1.0(6) . .
C12 C13 C14 C15 -178.0(4) . .
C13 C14 C15 C16 1.4(6) . .
C14 C15 C16 C17 -2.0(7) . .
C14 C15 C16 O3 174.5(4) . .
C19 O3 C16 C15 161.2(4) . .
C19 O3 C16 C17 -22.5(6) . .
C15 C16 C17 C18 0.1(6) . .
O3 C16 C17 C18 -176.0(4) . .
C16 C17 C18 C13 2.3(6) . .
C14 C13 C18 C17 -2.8(6) . .
C12 C13 C18 C17 176.1(4) . .
C16 O3 C19 C20 134.7(4) . .
C16 O3 C19 C24 -51.2(6) . .
C24 C19 C20 C21 2.2(7) . .
O3 C19 C20 C21 176.4(4) . .
C19 C20 C21 C22 -1.0(7) . .
C20 C21 C22 C23 -0.6(6) . .
C20 C21 C22 C25 176.8(4) . .
C21 C22 C23 C24 1.1(6) . .
C25 C22 C23 C24 -176.3(4) . .
C20 C19 C24 C23 -1.7(6) . .
O3 C19 C24 C23 -175.6(4) . .
C22 C23 C24 C19 0.0(6) . .
Zn1 O4 C25 O5 24.5(6) 2_756 .
Zn1 O4 C25 C22 -154.0(3) 2_756 .
Zn1 O5 C25 O4 -17.4(5) 4_666 .
Zn1 O5 C25 C22 161.2(2) 4_666 .
C23 C22 C25 O4 165.9(4) . .
C21 C22 C25 O4 -11.5(5) . .
C23 C22 C25 O5 -12.8(5) . .
C21 C22 C25 O5 169.8(4) . .
